data_4074281
loop_
_publ_author_name
'Esteruelas, Miguel A.'
'Fern\'andez-Alvarez, Francisco J.'
'L\'opez, Ana M.'
'O\~nate, Enrique'
'Ruiz-S\'anchez, Pilar'

_publ_section_title
;
 Iridium(I), Iridium(III), and Iridium(V) Complexes Containing the
 (2-Methoxyethyl)cyclopentadienyl Ligand&#x2020;
;
_journal_issue 21
_journal_name_full Organometallics
_journal_page_first 5131
_journal_paper_doi 10.1021/om060511f
_journal_volume 25
_journal_year 2006
_chemical_formula_sum 'C21 H38 B2 F8 Ir N2 O P'
_chemical_formula_weight 731.32
_chemical_name_systematic
; 
 ? 
;
_space_group_IT_number 14
_symmetry_cell_setting monoclinic
_symmetry_space_group_name_Hall '-P 2ybc'
_symmetry_space_group_name_H-M 'P 1 21/c 1'
_atom_sites_solution_hydrogens geom
_atom_sites_solution_primary direct
_atom_sites_solution_secondary difmap
_audit_creation_method SHELXL-97
_cell_angle_alpha 90.00
_cell_angle_beta 108.0060(10)
_cell_angle_gamma 90.00
_cell_formula_units_Z 4
_cell_length_a 15.2590(9)
_cell_length_b 8.6367(5)
_cell_length_c 22.3225(13)
_cell_measurement_reflns_used 9407
_cell_measurement_temperature 100(2)
_cell_measurement_theta_max 27
_cell_measurement_theta_min 2.5
_cell_volume 2797.7(3)
_computing_cell_refinement 'SAINT+ v. 6.02 (Bruker AXS, 1999)'
_computing_data_collection 'SMART v. 5.625 (Bruker AXS, 2000)'
_computing_data_reduction 'SAINT+ v. 6.02 (Bruker AXS, 1999)'
_computing_molecular_graphics 'XP, SHELXTL v. 6.1 (Bruker, 2000)'
_computing_publication_material 'XCIF, SHELXTL v. 6.1 (Bruker, 2000)'
_computing_structure_refinement 'SHELXL-97 (Sheldrick, 1997)'
_computing_structure_solution 'SHELXS-97 (Sheldrick, 1990)'
_diffrn_ambient_temperature 100(2)
_diffrn_detector_area_resol_mean 8.26
_diffrn_measured_fraction_theta_full 1.000
_diffrn_measured_fraction_theta_max 0.946
_diffrn_measurement_device_type 'Bruker SMART APEX CCD system'
_diffrn_measurement_method '\w rotations with narrow frames'
_diffrn_radiation_monochromator graphite
_diffrn_radiation_source 'normal-focus sealed tube'
_diffrn_radiation_type MoK\a
_diffrn_radiation_wavelength 0.71073
_diffrn_reflns_av_R_equivalents 0.0483
_diffrn_reflns_av_sigmaI/netI 0.0516
_diffrn_reflns_limit_h_max 20
_diffrn_reflns_limit_h_min -20
_diffrn_reflns_limit_k_max 11
_diffrn_reflns_limit_k_min -11
_diffrn_reflns_limit_l_max 30
_diffrn_reflns_limit_l_min -30
_diffrn_reflns_number 34041
_diffrn_reflns_theta_full 27.50
_diffrn_reflns_theta_max 28.86
_diffrn_reflns_theta_min 1.40
_diffrn_standards_decay_% 'no decay'
_exptl_absorpt_coefficient_mu 4.900
_exptl_absorpt_correction_T_max 0.545
_exptl_absorpt_correction_T_min 0.376
_exptl_absorpt_correction_type multi-scan
_exptl_absorpt_process_details
;
 Absorption correction performed with SADABS program. This is based on the
method of Blessing: Blessing, R. H., Acta Crystallogr., Sect. A 1995, 51, 33.
;
_exptl_crystal_colour colorless
_exptl_crystal_density_diffrn 1.736
_exptl_crystal_density_method 'not measured'
_exptl_crystal_description plate
_exptl_crystal_F_000 1440
_exptl_crystal_size_max 0.20
_exptl_crystal_size_mid 0.20
_exptl_crystal_size_min 0.12
_refine_diff_density_max 1.624
_refine_diff_density_min -1.224
_refine_diff_density_rms 0.121
_refine_ls_extinction_method none
_refine_ls_goodness_of_fit_ref 0.942
_refine_ls_hydrogen_treatment constr
_refine_ls_matrix_type full
_refine_ls_number_parameters 334
_refine_ls_number_reflns 6950
_refine_ls_number_restraints 0
_refine_ls_restrained_S_all 0.942
_refine_ls_R_factor_all 0.0362
_refine_ls_R_factor_gt 0.0275
_refine_ls_shift/su_max 0.002
_refine_ls_shift/su_mean 0.000
_refine_ls_structure_factor_coef Fsqd
_refine_ls_weighting_details 'calc w=1/[\s^2^(Fo^2^)+(0.0197P)^2^+0.0000P] where P=(Fo^2^+2Fc^2^)/3'
_refine_ls_weighting_scheme calc
_refine_ls_wR_factor_gt 0.0527
_refine_ls_wR_factor_ref 0.0545
_reflns_number_gt 5804
_reflns_number_total 6950
_reflns_threshold_expression >2sigma(I)
_cod_data_source_file om060511fsi20060713_080658.cif
_cod_data_source_block mae135as
_cod_database_code 4074281

loop_
_symmetry_equiv_pos_as_xyz
'x, y, z'
'-x, y+1/2, -z+1/2'
'-x, -y, -z'
'x, -y-1/2, z-1/2'

loop_
_atom_site_label
_atom_site_type_symbol
_atom_site_fract_x
_atom_site_fract_y
_atom_site_fract_z
_atom_site_U_iso_or_equiv
_atom_site_adp_type
_atom_site_occupancy
_atom_site_symmetry_multiplicity
_atom_site_calc_flag
_atom_site_refinement_flags
Ir Ir 0.219322(9) 0.636261(14) 0.451886(6) 0.01457(4) Uani 1 1 d .
P P 0.23115(6) 0.71618(10) 0.35401(4) 0.01481(19) Uani 1 1 d .
F1 F 0.48414(17) 0.3721(3) 0.41368(14) 0.0606(9) Uani 1 1 d .
F2 F 0.36287(14) 0.2423(3) 0.35054(10) 0.0345(6) Uani 1 1 d .
F3 F 0.50767(17) 0.1683(3) 0.35609(12) 0.0513(7) Uani 1 1 d .
F4 F 0.45544(19) 0.1305(3) 0.43816(12) 0.0534(7) Uani 1 1 d .
F5 F 0.01122(15) 0.7876(3) 0.15339(10) 0.0362(6) Uani 1 1 d .
F6 F 0.0576(2) 0.9072(4) 0.08058(18) 0.0964(14) Uani 1 1 d .
F7 F -0.00548(19) 0.6708(4) 0.06184(14) 0.0751(11) Uani 1 1 d .
F8 F 0.13771(15) 0.6991(3) 0.13109(11) 0.0385(6) Uani 1 1 d .
O O 0.29538(18) 0.3127(3) 0.64777(12) 0.0300(6) Uani 1 1 d .
N1 N 0.27987(19) 0.8381(3) 0.49152(13) 0.0181(6) Uani 1 1 d .
N2 N 0.0934(2) 0.7390(3) 0.43383(13) 0.0192(7) Uani 1 1 d .
B1 B 0.4535(3) 0.2284(5) 0.3893(2) 0.0266(10) Uani 1 1 d .
B2 B 0.0516(3) 0.7678(6) 0.1070(2) 0.0321(11) Uani 1 1 d .
C1 C 0.2714(2) 0.5022(4) 0.54169(16) 0.0185(8) Uani 1 1 d .
C2 C 0.1826(2) 0.4524(4) 0.50902(16) 0.0188(8) Uani 1 1 d .
H2 H 0.1314 0.4554 0.5246 0.023 Uiso 1 1 calc R
C3 C 0.1806(2) 0.3958(4) 0.44823(17) 0.0195(8) Uani 1 1 d .
H3 H 0.1281 0.3583 0.4163 0.023 Uiso 1 1 calc R
C4 C 0.2723(2) 0.4065(4) 0.44476(17) 0.0183(8) Uani 1 1 d .
H4 H 0.2926 0.3716 0.4109 0.022 Uiso 1 1 calc R
C5 C 0.3276(2) 0.4784(4) 0.50089(16) 0.0176(8) Uani 1 1 d .
H5 H 0.3907 0.5061 0.5101 0.021 Uiso 1 1 calc R
C6 C 0.3031(2) 0.5663(4) 0.60768(16) 0.0218(8) Uani 1 1 d .
H6A H 0.2492 0.6031 0.6194 0.026 Uiso 1 1 calc R
H6B H 0.3445 0.6557 0.6095 0.026 Uiso 1 1 calc R
C7 C 0.3537(3) 0.4432(4) 0.65394(17) 0.0259(9) Uani 1 1 d .
H7A H 0.4111 0.4133 0.6450 0.031 Uiso 1 1 calc R
H7B H 0.3704 0.4839 0.6975 0.031 Uiso 1 1 calc R
C8 C 0.3374(3) 0.1973(5) 0.6935(2) 0.0455(12) Uani 1 1 d .
H8A H 0.3984 0.1717 0.6904 0.068 Uiso 1 1 calc R
H8B H 0.2989 0.1041 0.6857 0.068 Uiso 1 1 calc R
H8C H 0.3438 0.2369 0.7358 0.068 Uiso 1 1 calc R
C9 C 0.3174(2) 0.9428(4) 0.51688(16) 0.0194(8) Uani 1 1 d .
C10 C 0.3651(2) 1.0790(4) 0.54844(18) 0.0249(9) Uani 1 1 d .
H10A H 0.3947 1.1317 0.5210 0.037 Uiso 1 1 calc R
H10B H 0.4119 1.0483 0.5876 0.037 Uiso 1 1 calc R
H10C H 0.3208 1.1492 0.5581 0.037 Uiso 1 1 calc R
C11 C 0.0202(3) 0.7781(4) 0.42669(17) 0.0210(8) Uani 1 1 d .
C12 C -0.0754(2) 0.8268(4) 0.41444(19) 0.0299(10) Uani 1 1 d .
H12A H -0.0859 0.9235 0.3903 0.045 Uiso 1 1 calc R
H12B H -0.0877 0.8432 0.4545 0.045 Uiso 1 1 calc R
H12C H -0.1166 0.7463 0.3903 0.045 Uiso 1 1 calc R
C13 C 0.2224(2) 0.9280(4) 0.33869(16) 0.0177(7) Uani 1 1 d .
H13 H 0.2849 0.9715 0.3605 0.021 Uiso 1 1 calc R
C14 C 0.1557(2) 1.0164(4) 0.36449(17) 0.0219(8) Uani 1 1 d .
H14A H 0.1578 1.1267 0.3548 0.033 Uiso 1 1 calc R
H14B H 0.1732 1.0022 0.4102 0.033 Uiso 1 1 calc R
H14C H 0.0930 0.9771 0.3450 0.033 Uiso 1 1 calc R
C15 C 0.2015(3) 0.9680(4) 0.26844(17) 0.0253(9) Uani 1 1 d .
H15A H 0.1380 0.9383 0.2455 0.038 Uiso 1 1 calc R
H15B H 0.2441 0.9115 0.2513 0.038 Uiso 1 1 calc R
H15C H 0.2092 1.0795 0.2638 0.038 Uiso 1 1 calc R
C16 C 0.1468(2) 0.6237(4) 0.28662(16) 0.0182(7) Uani 1 1 d .
H16 H 0.1535 0.6726 0.2477 0.022 Uiso 1 1 calc R
C18 C 0.0478(2) 0.6526(4) 0.28628(17) 0.0237(8) Uani 1 1 d .
H18A H 0.0049 0.6161 0.2464 0.036 Uiso 1 1 calc R
H18B H 0.0386 0.7637 0.2909 0.036 Uiso 1 1 calc R
H18C H 0.0365 0.5964 0.3213 0.036 Uiso 1 1 calc R
C17 C 0.1630(2) 0.4495(4) 0.28198(17) 0.0229(8) Uani 1 1 d .
H17A H 0.1495 0.3958 0.3168 0.034 Uiso 1 1 calc R
H17B H 0.2273 0.4313 0.2843 0.034 Uiso 1 1 calc R
H17C H 0.1224 0.4101 0.2418 0.034 Uiso 1 1 calc R
C19 C 0.3454(2) 0.6602(4) 0.34953(16) 0.0168(7) Uani 1 1 d .
H19 H 0.3509 0.5461 0.3575 0.020 Uiso 1 1 calc R
C21 C 0.4227(2) 0.7346(4) 0.40188(17) 0.0217(8) Uani 1 1 d .
H21A H 0.4819 0.6895 0.4024 0.033 Uiso 1 1 calc R
H21B H 0.4125 0.7158 0.4425 0.033 Uiso 1 1 calc R
H21C H 0.4235 0.8463 0.3945 0.033 Uiso 1 1 calc R
C20 C 0.3617(3) 0.6857(5) 0.28578(17) 0.0267(9) Uani 1 1 d .
H20A H 0.3727 0.7959 0.2805 0.040 Uiso 1 1 calc R
H20B H 0.3073 0.6518 0.2518 0.040 Uiso 1 1 calc R
H20C H 0.4155 0.6257 0.2843 0.040 Uiso 1 1 calc R

loop_
_atom_site_aniso_label
_atom_site_aniso_U_11
_atom_site_aniso_U_22
_atom_site_aniso_U_33
_atom_site_aniso_U_23
_atom_site_aniso_U_13
_atom_site_aniso_U_12
Ir 0.01432(7) 0.01219(7) 0.01644(7) -0.00036(6) 0.00364(5) 0.00028(6)
P 0.0140(4) 0.0121(4) 0.0172(5) -0.0004(4) 0.0032(4) -0.0003(3)
F1 0.0346(15) 0.0298(14) 0.098(2) -0.0090(15) -0.0083(15) -0.0047(12)
F2 0.0239(12) 0.0432(15) 0.0333(14) -0.0121(11) 0.0041(10) 0.0019(11)
F3 0.0422(15) 0.0667(19) 0.0537(17) 0.0147(14) 0.0274(14) 0.0272(14)
F4 0.082(2) 0.0443(16) 0.0388(15) 0.0142(13) 0.0258(15) 0.0210(15)
F5 0.0288(13) 0.0545(16) 0.0257(13) 0.0036(12) 0.0092(11) 0.0056(11)
F6 0.076(2) 0.087(2) 0.157(3) 0.091(2) 0.081(2) 0.0375(19)
F7 0.0477(18) 0.106(3) 0.0552(19) -0.0441(18) -0.0087(15) 0.0275(17)
F8 0.0231(12) 0.0377(14) 0.0528(16) 0.0028(12) 0.0091(12) 0.0052(10)
O 0.0350(16) 0.0288(15) 0.0256(15) 0.0092(12) 0.0083(13) 0.0059(12)
N1 0.0159(15) 0.0189(16) 0.0177(16) 0.0013(12) 0.0026(12) 0.0028(12)
N2 0.0203(16) 0.0189(16) 0.0190(16) 0.0008(13) 0.0069(13) 0.0019(13)
B1 0.027(2) 0.021(2) 0.031(3) 0.001(2) 0.009(2) 0.0052(19)
B2 0.027(3) 0.036(3) 0.035(3) 0.008(2) 0.012(2) 0.003(2)
C1 0.0225(19) 0.0124(16) 0.0189(19) 0.0031(15) 0.0041(15) 0.0004(15)
C2 0.0220(19) 0.0149(18) 0.021(2) 0.0045(15) 0.0096(16) -0.0003(14)
C3 0.0206(18) 0.0117(18) 0.024(2) 0.0006(14) 0.0031(15) -0.0020(14)
C4 0.0242(19) 0.0071(16) 0.025(2) 0.0043(14) 0.0098(16) 0.0050(14)
C5 0.0175(18) 0.0131(17) 0.022(2) 0.0041(14) 0.0057(15) 0.0025(14)
C6 0.0216(19) 0.0219(19) 0.021(2) 0.0011(16) 0.0052(16) 0.0023(16)
C7 0.023(2) 0.036(2) 0.018(2) -0.0006(17) 0.0048(16) 0.0038(17)
C8 0.064(3) 0.042(3) 0.032(3) 0.019(2) 0.017(2) 0.016(2)
C9 0.0180(18) 0.0188(19) 0.0184(19) 0.0015(15) 0.0011(15) 0.0063(15)
C10 0.024(2) 0.0166(18) 0.030(2) -0.0059(16) 0.0031(17) 0.0001(15)
C11 0.027(2) 0.0188(19) 0.018(2) 0.0013(15) 0.0078(16) -0.0027(16)
C12 0.021(2) 0.032(2) 0.037(2) 0.0079(18) 0.0099(18) 0.0063(17)
C13 0.0186(18) 0.0104(16) 0.023(2) -0.0017(14) 0.0042(15) -0.0035(14)
C14 0.025(2) 0.0161(18) 0.023(2) 0.0018(15) 0.0049(16) 0.0017(15)
C15 0.031(2) 0.0181(19) 0.027(2) 0.0042(16) 0.0089(18) -0.0019(16)
C16 0.0248(19) 0.0156(17) 0.0153(18) -0.0002(15) 0.0077(15) -0.0024(15)
C18 0.0203(19) 0.024(2) 0.023(2) -0.0006(16) 0.0008(15) -0.0019(16)
C17 0.026(2) 0.0189(19) 0.021(2) -0.0032(15) 0.0041(16) -0.0020(16)
C19 0.0166(17) 0.0153(18) 0.0192(19) -0.0022(14) 0.0064(14) 0.0014(14)
C21 0.0133(18) 0.023(2) 0.027(2) -0.0028(16) 0.0030(16) -0.0020(15)
C20 0.023(2) 0.033(2) 0.026(2) -0.0007(17) 0.0114(17) 0.0031(17)

loop_
_atom_type_symbol
_atom_type_description
_atom_type_scat_dispersion_real
_atom_type_scat_dispersion_imag
_atom_type_scat_source
C C 0.0033 0.0016 'International Tables Vol C Tables 4.2.6.8 and 6.1.1.4'
H H 0.0000 0.0000 'International Tables Vol C Tables 4.2.6.8 and 6.1.1.4'
B B 0.0013 0.0007 'International Tables Vol C Tables 4.2.6.8 and 6.1.1.4'
N N 0.0061 0.0033 'International Tables Vol C Tables 4.2.6.8 and 6.1.1.4'
O O 0.0106 0.0060 'International Tables Vol C Tables 4.2.6.8 and 6.1.1.4'
F F 0.0171 0.0103 'International Tables Vol C Tables 4.2.6.8 and 6.1.1.4'
P P 0.1023 0.0942 'International Tables Vol C Tables 4.2.6.8 and 6.1.1.4'
Ir Ir -1.4442 7.9887 'International Tables Vol C Tables 4.2.6.8 and 6.1.1.4'

loop_
_geom_angle_atom_site_label_1
_geom_angle_atom_site_label_2
_geom_angle_atom_site_label_3
_geom_angle
N2 Ir N1 89.22(11)
N2 Ir C3 100.46(13)
N1 Ir C3 157.17(12)
N2 Ir C5 154.25(12)
N1 Ir C5 98.43(12)
C3 Ir C5 64.45(13)
N2 Ir C4 137.20(12)
N1 Ir C4 133.20(12)
C3 Ir C4 38.59(13)
C5 Ir C4 38.29(12)
N2 Ir C2 92.05(12)
N1 Ir C2 121.59(12)
C3 Ir C2 38.28(12)
C5 Ir C2 62.99(13)
C4 Ir C2 63.37(13)
N2 Ir C1 117.02(12)
N1 Ir C1 93.77(12)
C3 Ir C1 63.40(13)
C5 Ir C1 38.33(12)
C4 Ir C1 63.55(13)
C2 Ir C1 36.48(12)
N2 Ir P 91.53(8)
N1 Ir P 89.86(8)
C3 Ir P 110.30(10)
C5 Ir P 112.91(9)
C4 Ir P 93.62(10)
C2 Ir P 148.38(9)
C1 Ir P 151.23(9)
C16 P C19 106.11(15)
C16 P C13 106.60(16)
C19 P C13 105.31(15)
C16 P Ir 113.49(11)
C19 P Ir 108.62(11)
C13 P Ir 115.99(11)
C7 O C8 110.8(3)
C9 N1 Ir 174.8(3)
C11 N2 Ir 170.8(3)
F3 B1 F4 109.1(3)
F3 B1 F1 111.5(4)
F4 B1 F1 108.7(4)
F3 B1 F2 110.2(4)
F4 B1 F2 108.7(4)
F1 B1 F2 108.6(3)
F6 B2 F5 109.0(4)
F6 B2 F8 111.3(4)
F5 B2 F8 110.7(4)
F6 B2 F7 109.3(4)
F5 B2 F7 107.3(4)
F8 B2 F7 109.2(4)
C2 C1 C5 107.2(3)
C2 C1 C6 126.3(3)
C5 C1 C6 126.5(3)
C2 C1 Ir 70.86(19)
C5 C1 Ir 67.97(19)
C6 C1 Ir 127.1(2)
C1 C2 C3 109.5(3)
C1 C2 Ir 72.7(2)
C3 C2 Ir 68.56(19)
C1 C2 H2 125.2
C3 C2 H2 125.2
Ir C2 H2 125.1
C4 C3 C2 107.1(3)
C4 C3 Ir 71.23(19)
C2 C3 Ir 73.16(19)
C4 C3 H3 126.4
C2 C3 H3 126.4
Ir C3 H3 121.0
C5 C4 C3 107.8(3)
C5 C4 Ir 70.62(19)
C3 C4 Ir 70.18(19)
C5 C4 H4 126.1
C3 C4 H4 126.1
Ir C4 H4 124.7
C4 C5 C1 108.1(3)
C4 C5 Ir 71.09(19)
C1 C5 Ir 73.69(19)
C4 C5 H5 125.9
C1 C5 H5 125.9
Ir C5 H5 121.0
C1 C6 C7 110.5(3)
C1 C6 H6A 109.6
C7 C6 H6A 109.6
C1 C6 H6B 109.6
C7 C6 H6B 109.6
H6A C6 H6B 108.1
O C7 C6 108.6(3)
O C7 H7A 110.0
C6 C7 H7A 110.0
O C7 H7B 110.0
C6 C7 H7B 110.0
H7A C7 H7B 108.3
O C8 H8A 109.5
O C8 H8B 109.5
H8A C8 H8B 109.5
O C8 H8C 109.5
H8A C8 H8C 109.5
H8B C8 H8C 109.5
N1 C9 C10 179.0(4)
C9 C10 H10A 109.5
C9 C10 H10B 109.5
H10A C10 H10B 109.5
C9 C10 H10C 109.5
H10A C10 H10C 109.5
H10B C10 H10C 109.5
N2 C11 C12 177.4(4)
C11 C12 H12A 109.5
C11 C12 H12B 109.5
H12A C12 H12B 109.5
C11 C12 H12C 109.5
H12A C12 H12C 109.5
H12B C12 H12C 109.5
C14 C13 C15 108.8(3)
C14 C13 P 116.3(2)
C15 C13 P 112.9(2)
C14 C13 H13 106.1
C15 C13 H13 106.1
P C13 H13 106.1
C13 C14 H14A 109.5
C13 C14 H14B 109.5
H14A C14 H14B 109.5
C13 C14 H14C 109.5
H14A C14 H14C 109.5
H14B C14 H14C 109.5
C13 C15 H15A 109.5
C13 C15 H15B 109.5
H15A C15 H15B 109.5
C13 C15 H15C 109.5
H15A C15 H15C 109.5
H15B C15 H15C 109.5
C18 C16 C17 109.8(3)
C18 C16 P 112.0(2)
C17 C16 P 113.3(2)
C18 C16 H16 107.1
C17 C16 H16 107.1
P C16 H16 107.1
C16 C18 H18A 109.5
C16 C18 H18B 109.5
H18A C18 H18B 109.5
C16 C18 H18C 109.5
H18A C18 H18C 109.5
H18B C18 H18C 109.5
C16 C17 H17A 109.5
C16 C17 H17B 109.5
H17A C17 H17B 109.5
C16 C17 H17C 109.5
H17A C17 H17C 109.5
H17B C17 H17C 109.5
C21 C19 C20 110.0(3)
C21 C19 P 111.7(2)
C20 C19 P 116.1(2)
C21 C19 H19 106.1
C20 C19 H19 106.1
P C19 H19 106.1
C19 C21 H21A 109.5
C19 C21 H21B 109.5
H21A C21 H21B 109.5
C19 C21 H21C 109.5
H21A C21 H21C 109.5
H21B C21 H21C 109.5
C19 C20 H20A 109.5
C19 C20 H20B 109.5
H20A C20 H20B 109.5
C19 C20 H20C 109.5
H20A C20 H20C 109.5
H20B C20 H20C 109.5

loop_
_geom_bond_atom_site_label_1
_geom_bond_atom_site_label_2
_geom_bond_distance
Ir N2 2.040(3)
Ir N1 2.042(3)
Ir C3 2.154(3)
Ir C5 2.161(3)
Ir C4 2.167(3)
Ir C2 2.214(3)
Ir C1 2.237(3)
Ir P 2.3508(9)
P C16 1.833(3)
P C19 1.842(3)
P C13 1.858(3)
F1 B1 1.378(5)
F2 B1 1.391(5)
F3 B1 1.372(5)
F4 B1 1.373(5)
F5 B2 1.369(5)
F6 B2 1.356(5)
F7 B2 1.391(6)
F8 B2 1.390(5)
O C7 1.416(4)
O C8 1.429(4)
N1 C9 1.125(4)
N2 C11 1.130(4)
C1 C2 1.393(5)
C1 C5 1.446(5)
C1 C6 1.507(5)
C2 C3 1.433(5)
C2 H2 0.9500
C3 C4 1.428(5)
C3 H3 0.9500
C4 C5 1.420(5)
C4 H4 0.9500
C5 H5 0.9500
C6 C7 1.517(5)
C6 H6A 0.9900
C6 H6B 0.9900
C7 H7A 0.9900
C7 H7B 0.9900
C8 H8A 0.9800
C8 H8B 0.9800
C8 H8C 0.9800
C9 C10 1.446(5)
C10 H10A 0.9800
C10 H10B 0.9800
C10 H10C 0.9800
C11 C12 1.460(5)
C12 H12A 0.9800
C12 H12B 0.9800
C12 H12C 0.9800
C13 C14 1.521(5)
C13 C15 1.540(5)
C13 H13 1.0000
C14 H14A 0.9800
C14 H14B 0.9800
C14 H14C 0.9800
C15 H15A 0.9800
C15 H15B 0.9800
C15 H15C 0.9800
C16 C18 1.529(5)
C16 C17 1.533(5)
C16 H16 1.0000
C18 H18A 0.9800
C18 H18B 0.9800
C18 H18C 0.9800
C17 H17A 0.9800
C17 H17B 0.9800
C17 H17C 0.9800
C19 C21 1.522(4)
C19 C20 1.534(5)
C19 H19 1.0000
C21 H21A 0.9800
C21 H21B 0.9800
C21 H21C 0.9800
C20 H20A 0.9800
C20 H20B 0.9800
C20 H20C 0.9800
